data_4071157
loop_
_publ_author_name
'Li, Jianfeng'
'Tian, Dawei'
'Song, Haibin'
'Wang, Chunhua'
'Zhu, Xiaoqing'
'Cui, Chunming'
'Cheng, Jin-Pei'

_publ_section_title
;
 Synthesis, Structures, and Reactivity of Nickel Complexes Incorporating
 Sulfonamido-Imine Ligands
;
_journal_issue 7
_journal_name_full Organometallics
_journal_page_first 1605
_journal_paper_doi 10.1021/om800001w
_journal_volume 27
_journal_year 2008
_chemical_formula_moiety 'C43.50 H50 Cl N3 Ni O2 S'
_chemical_formula_sum 'C43.5 H50 Cl N3 Ni O2 S'
_chemical_formula_weight 773.09
_chemical_name_systematic
; 
 ? 
;
_space_group_IT_number 15
_symmetry_cell_setting monoclinic
_symmetry_space_group_name_Hall '-C 2yc'
_symmetry_space_group_name_H-M 'C 1 2/c 1'
_atom_sites_solution_hydrogens geom
_atom_sites_solution_primary direct
_atom_sites_solution_secondary difmap
_audit_creation_method SHELXL-97
_cell_angle_alpha 90.00
_cell_angle_beta 101.719(5)
_cell_angle_gamma 90.00
_cell_formula_units_Z 8
_cell_length_a 51.72(2)
_cell_length_b 14.234(6)
_cell_length_c 11.046(5)
_cell_measurement_reflns_used 6292
_cell_measurement_temperature 113(2)
_cell_measurement_theta_max 25.0
_cell_measurement_theta_min 2.8
_cell_volume 7962(6)
_computing_cell_refinement CrystalClear
_computing_data_collection CrystalClear
_computing_data_reduction CrystalClear
_computing_publication_material 'CrystalStructure 3.7.0'
_computing_structure_refinement 'SHELXL-97 (Sheldrick, 1997)'
_computing_structure_solution 'SHELXS-97 (Sheldrick, 1990)'
_diffrn_ambient_temperature 113(2)
_diffrn_detector_area_resol_mean 7.31
_diffrn_measured_fraction_theta_full 0.997
_diffrn_measured_fraction_theta_max 0.997
_diffrn_measurement_device_type 'Rigaku Saturn'
_diffrn_measurement_method \w
_diffrn_radiation_monochromator confocal
_diffrn_radiation_source 'Rotating anode'
_diffrn_radiation_type MoK\a
_diffrn_radiation_wavelength 0.71070
_diffrn_reflns_av_R_equivalents 0.0620
_diffrn_reflns_av_sigmaI/netI 0.0533
_diffrn_reflns_limit_h_max 61
_diffrn_reflns_limit_h_min -61
_diffrn_reflns_limit_k_max 16
_diffrn_reflns_limit_k_min -16
_diffrn_reflns_limit_l_max 12
_diffrn_reflns_limit_l_min -13
_diffrn_reflns_number 28378
_diffrn_reflns_theta_full 25.00
_diffrn_reflns_theta_max 25.00
_diffrn_reflns_theta_min 1.61
_exptl_absorpt_coefficient_mu 0.647
_exptl_absorpt_correction_T_max 0.9501
_exptl_absorpt_correction_T_min 0.9264
_exptl_absorpt_correction_type multi-scan
_exptl_absorpt_process_details 'Jacobson, R. (1998) Private communication'
_exptl_crystal_colour colorless
_exptl_crystal_density_diffrn 1.290
_exptl_crystal_density_method 'not measured'
_exptl_crystal_description prism
_exptl_crystal_F_000 3272
_exptl_crystal_size_max 0.12
_exptl_crystal_size_mid 0.10
_exptl_crystal_size_min 0.08
_refine_diff_density_max 0.785
_refine_diff_density_min -0.423
_refine_diff_density_rms 0.074
_refine_ls_extinction_method none
_refine_ls_goodness_of_fit_ref 1.136
_refine_ls_hydrogen_treatment constr
_refine_ls_matrix_type full
_refine_ls_number_parameters 474
_refine_ls_number_reflns 6994
_refine_ls_number_restraints 30
_refine_ls_restrained_S_all 1.142
_refine_ls_R_factor_all 0.0759
_refine_ls_R_factor_gt 0.0650
_refine_ls_shift/su_max 0.001
_refine_ls_shift/su_mean 0.000
_refine_ls_structure_factor_coef Fsqd
_refine_ls_weighting_details 'calc w=1/[\s^2^(Fo^2^)+(0.0482P)^2^+26.5709P] where P=(Fo^2^+2Fc^2^)/3'
_refine_ls_weighting_scheme calc
_refine_ls_wR_factor_gt 0.1367
_refine_ls_wR_factor_ref 0.1426
_reflns_number_gt 6183
_reflns_number_total 6994
_reflns_threshold_expression >2sigma(I)
_cod_data_source_file om800001w-file006.cif
_cod_data_source_block shelxl
_cod_original_formula_sum 'C43.50 H50 Cl N3 Ni O2 S'
_cod_database_code 4071157

loop_
_symmetry_equiv_pos_as_xyz
'x, y, z'
'-x, y, -z+1/2'
'x+1/2, y+1/2, z'
'-x+1/2, y+1/2, -z+1/2'
'-x, -y, -z'
'x, -y, z-1/2'
'-x+1/2, -y+1/2, -z'
'x+1/2, -y+1/2, z-1/2'

loop_
_atom_site_label
_atom_site_type_symbol
_atom_site_fract_x
_atom_site_fract_y
_atom_site_fract_z
_atom_site_U_iso_or_equiv
_atom_site_adp_type
_atom_site_occupancy
_atom_site_symmetry_multiplicity
_atom_site_calc_flag
_atom_site_refinement_flags
_atom_site_disorder_group
Ni1 Ni 0.628150(9) 0.73345(3) 0.63555(4) 0.01919(15) Uani 1 1 d . .
Cl1 Cl 0.630924(18) 0.75996(7) 0.43810(8) 0.0250(2) Uani 1 1 d . .
N1 N 0.63351(5) 0.7745(2) 0.8096(3) 0.0178(7) Uani 1 1 d . .
N2 N 0.58853(6) 0.7377(2) 0.6241(3) 0.0189(7) Uani 1 1 d . .
N3 N 0.63829(6) 0.5965(2) 0.6544(3) 0.0225(7) Uani 1 1 d . .
O1 O 0.67640(5) 0.71607(18) 0.9431(2) 0.0264(6) Uani 1 1 d . .
O2 O 0.67260(5) 0.77017(18) 0.7277(2) 0.0227(6) Uani 1 1 d . .
S3 S 0.665399(17) 0.78232(6) 0.84825(8) 0.0192(2) Uani 1 1 d . .
C1 C 0.67461(7) 0.8981(3) 0.9010(3) 0.0206(8) Uani 1 1 d . .
C2 C 0.66504(7) 0.9742(3) 0.8207(3) 0.0217(8) Uani 1 1 d . .
C3 C 0.67442(7) 1.0634(3) 0.8557(4) 0.0250(9) Uani 1 1 d . .
H3 H 0.6683 1.1148 0.8027 0.030 Uiso 1 1 calc R .
C4 C 0.69245(7) 1.0810(3) 0.9650(4) 0.0261(9) Uani 1 1 d . .
C5 C 0.70077(7) 1.0061(3) 1.0424(4) 0.0271(9) Uani 1 1 d . .
H5 H 0.7128 1.0177 1.1181 0.033 Uiso 1 1 calc R .
C6 C 0.69233(7) 0.9142(3) 1.0146(3) 0.0239(9) Uani 1 1 d . .
C7 C 0.64537(7) 0.9644(3) 0.6998(4) 0.0271(9) Uani 1 1 d . .
H7A H 0.6283 0.9438 0.7162 0.041 Uiso 1 1 calc R .
H7B H 0.6518 0.9180 0.6475 0.041 Uiso 1 1 calc R .
H7C H 0.6432 1.0252 0.6572 0.041 Uiso 1 1 calc R .
C8 C 0.70302(8) 1.1791(3) 0.9961(4) 0.0363(10) Uani 1 1 d . .
H8A H 0.7035 1.1920 1.0837 0.054 Uiso 1 1 calc R .
H8B H 0.6915 1.2248 0.9452 0.054 Uiso 1 1 calc R .
H8C H 0.7209 1.1839 0.9796 0.054 Uiso 1 1 calc R .
C9 C 0.70383(8) 0.8396(3) 1.1079(4) 0.0325(10) Uani 1 1 d . .
H9A H 0.7146 0.7961 1.0703 0.049 Uiso 1 1 calc R .
H9B H 0.6895 0.8048 1.1333 0.049 Uiso 1 1 calc R .
H9C H 0.7148 0.8695 1.1803 0.049 Uiso 1 1 calc R .
C10 C 0.61693(7) 0.7749(2) 0.8927(3) 0.0175(8) Uani 1 1 d . .
C11 C 0.62542(7) 0.7921(3) 1.0202(3) 0.0232(8) Uani 1 1 d . .
H11 H 0.6435 0.8052 1.0523 0.028 Uiso 1 1 calc R .
C12 C 0.60781(7) 0.7901(3) 1.0995(3) 0.0243(8) Uani 1 1 d . .
H12 H 0.6141 0.8004 1.1854 0.029 Uiso 1 1 calc R .
C13 C 0.58109(8) 0.7733(3) 1.0550(4) 0.0269(9) Uani 1 1 d . .
H13 H 0.5691 0.7711 1.1098 0.032 Uiso 1 1 calc R .
C14 C 0.57232(7) 0.7598(3) 0.9302(4) 0.0262(9) Uani 1 1 d . .
H14 H 0.5540 0.7506 0.8990 0.031 Uiso 1 1 calc R .
C15 C 0.58965(7) 0.7593(2) 0.8474(3) 0.0191(8) Uani 1 1 d . .
C16 C 0.57740(7) 0.7470(2) 0.7183(3) 0.0205(8) Uani 1 1 d . .
H16 H 0.5586 0.7455 0.7004 0.025 Uiso 1 1 calc R .
C17 C 0.57024(7) 0.7344(3) 0.5047(3) 0.0213(8) Uani 1 1 d . .
C18 C 0.55917(7) 0.6482(3) 0.4597(3) 0.0251(9) Uani 1 1 d . .
C19 C 0.54124(7) 0.6494(3) 0.3461(4) 0.0313(10) Uani 1 1 d . .
H19 H 0.5333 0.5922 0.3130 0.038 Uiso 1 1 calc R .
C20 C 0.53479(7) 0.7319(3) 0.2811(4) 0.0318(10) Uani 1 1 d . .
H20 H 0.5223 0.7312 0.2049 0.038 Uiso 1 1 calc R .
C21 C 0.54636(7) 0.8153(3) 0.3267(4) 0.0310(10) Uani 1 1 d . .
H21 H 0.5420 0.8716 0.2810 0.037 Uiso 1 1 calc R .
C22 C 0.56456(7) 0.8182(3) 0.4395(3) 0.0258(9) Uani 1 1 d . .
C23 C 0.56719(8) 0.5548(3) 0.5244(4) 0.0300(9) Uani 1 1 d . .
H23 H 0.5789 0.5692 0.6061 0.036 Uiso 1 1 calc R .
C24 C 0.54381(10) 0.4985(4) 0.5493(5) 0.0529(13) Uani 1 1 d . .
H24A H 0.5346 0.5347 0.6032 0.079 Uiso 1 1 calc R .
H24B H 0.5501 0.4391 0.5898 0.079 Uiso 1 1 calc R .
H24C H 0.5316 0.4853 0.4709 0.079 Uiso 1 1 calc R .
C25 C 0.58343(10) 0.4964(3) 0.4495(5) 0.0457(12) Uani 1 1 d . .
H25A H 0.5721 0.4769 0.3713 0.069 Uiso 1 1 calc R .
H25B H 0.5905 0.4407 0.4971 0.069 Uiso 1 1 calc R .
H25C H 0.5981 0.5345 0.4324 0.069 Uiso 1 1 calc R .
C26 C 0.57703(8) 0.9110(3) 0.4897(4) 0.0320(10) Uani 1 1 d . .
H26 H 0.5930 0.8956 0.5546 0.038 Uiso 1 1 calc R .
C27 C 0.55836(12) 0.9665(3) 0.5520(5) 0.0557(14) Uani 1 1 d . .
H27A H 0.5426 0.9842 0.4905 0.083 Uiso 1 1 calc R .
H27B H 0.5673 1.0234 0.5894 0.083 Uiso 1 1 calc R .
H27C H 0.5531 0.9279 0.6164 0.083 Uiso 1 1 calc R .
C28 C 0.58634(10) 0.9705(3) 0.3920(4) 0.0436(12) Uani 1 1 d . .
H28A H 0.5974 0.9322 0.3488 0.065 Uiso 1 1 calc R .
H28B H 0.5967 1.0239 0.4319 0.065 Uiso 1 1 calc R .
H28C H 0.5710 0.9937 0.3324 0.065 Uiso 1 1 calc R .
C29 C 0.62978(8) 0.5412(3) 0.7366(4) 0.0283(9) Uani 1 1 d . .
H29 H 0.6189 0.5676 0.7874 0.034 Uiso 1 1 calc R .
C30 C 0.63633(9) 0.4476(3) 0.7499(4) 0.0359(10) Uani 1 1 d . .
H30 H 0.6296 0.4097 0.8073 0.043 Uiso 1 1 calc R .
C31 C 0.65281(9) 0.4091(3) 0.6787(4) 0.0408(12) Uani 1 1 d . .
H31 H 0.6577 0.3447 0.6872 0.049 Uiso 1 1 calc R .
C32 C 0.66192(8) 0.4654(3) 0.5956(4) 0.0364(11) Uani 1 1 d . .
H32 H 0.6733 0.4409 0.5461 0.044 Uiso 1 1 calc R .
C33 C 0.65420(7) 0.5586(3) 0.5852(4) 0.0285(9) Uani 1 1 d . .
H33 H 0.6604 0.5973 0.5270 0.034 Uiso 1 1 calc R .
C34 C 0.75561(10) 0.6369(4) 0.1390(6) 0.0639(16) Uani 1 1 d . .
H34A H 0.7555 0.7011 0.1709 0.096 Uiso 1 1 calc R .
H34B H 0.7478 0.6364 0.0504 0.096 Uiso 1 1 calc R .
H34C H 0.7738 0.6139 0.1520 0.096 Uiso 1 1 calc R .
C35 C 0.73992(8) 0.5747(3) 0.2056(4) 0.0364(11) Uani 1 1 d . .
C36 C 0.72763(8) 0.6114(4) 0.2962(4) 0.0452(12) Uani 1 1 d . .
H36 H 0.7288 0.6770 0.3127 0.054 Uiso 1 1 calc R .
C37 C 0.71400(10) 0.5561(5) 0.3619(5) 0.0605(16) Uani 1 1 d . .
H37 H 0.7059 0.5830 0.4236 0.073 Uiso 1 1 calc R .
C38 C 0.71196(11) 0.4631(5) 0.3393(6) 0.0665(17) Uani 1 1 d . .
H38 H 0.7027 0.4249 0.3870 0.080 Uiso 1 1 calc R .
C39 C 0.72302(11) 0.4220(4) 0.2481(6) 0.0688(19) Uani 1 1 d . .
H39 H 0.7210 0.3567 0.2306 0.083 Uiso 1 1 calc R .
C40 C 0.73740(10) 0.4799(4) 0.1822(5) 0.0504(14) Uani 1 1 d . .
H40 H 0.7455 0.4530 0.1205 0.061 Uiso 1 1 calc R .
C41 C 0.4996(3) 0.8503(5) 0.7836(11) 0.042(6) Uiso 0.219(7) 1 d PGDU 1
C42 C 0.4984(2) 0.7963(7) 0.8871(8) 0.018(4) Uiso 0.219(7) 1 d PGDU 1
H42A H 0.4972 0.8287 0.9641 0.021 Uiso 0.219(7) 1 d PR 1
C43 C 0.4987(2) 0.6988(7) 0.8796(10) 0.003(3) Uiso 0.219(7) 1 d PGDU 1
H43A H 0.4976 0.6634 0.9544 0.004 Uiso 0.219(7) 1 d PR 1
C44 C 0.5003(3) 0.6554(5) 0.7686(13) 0.017(4) Uiso 0.219(7) 1 d PGDU 1
H44A H 0.5019 0.5881 0.7704 0.020 Uiso 0.219(7) 1 d PR 1
C45 C 0.5016(3) 0.7095(8) 0.6652(10) 0.033(5) Uiso 0.219(7) 1 d PGDU 1
H45A H 0.5025 0.6775 0.5916 0.040 Uiso 0.219(7) 1 d PR 1
C46 C 0.5013(3) 0.8069(8) 0.6727(9) 0.037(6) Uiso 0.219(7) 1 d PGDU 1
H46A H 0.5021 0.8420 0.6014 0.044 Uiso 0.219(7) 1 d PR 1
C47 C 0.4993(5) 0.9551(8) 0.7911(19) 0.084(8) Uiso 0.219(7) 1 d PDU 1
H47A H 0.4979 0.9745 0.8728 0.126 Uiso 0.219(7) 1 d PR 1
H47B H 0.5156 0.9779 0.7732 0.126 Uiso 0.219(7) 1 d PR 1
H47C H 0.4847 0.9802 0.7320 0.126 Uiso 0.219(7) 1 d PR 1
C48 C 0.5002(2) 0.7962(8) 0.8245(9) 0.040(5) Uiso 0.281(7) 1 d PGDU 2
C49 C 0.5001(5) 0.7010(7) 0.7966(13) 0.078(6) Uiso 0.281(7) 1 d PGDU 2
H49A H 0.5000 0.6552 0.8603 0.094 Uiso 0.281(7) 1 d PR 2
C50 C 0.5001(5) 0.6720(8) 0.6765(16) 0.106(7) Uiso 0.281(7) 1 d PGDU 2
H50A H 0.5000 0.6062 0.6572 0.127 Uiso 0.281(7) 1 d PR 2
C51 C 0.5003(3) 0.7383(12) 0.5842(11) 0.060(5) Uiso 0.281(7) 1 d PGDU 2
H51A H 0.5003 0.7183 0.5012 0.072 Uiso 0.281(7) 1 d PR 2
C52 C 0.5004(4) 0.8335(11) 0.6121(11) 0.081(6) Uiso 0.281(7) 1 d PGDU 2
H52A H 0.5005 0.8793 0.5483 0.098 Uiso 0.281(7) 1 d PR 2
C53 C 0.5003(4) 0.8625(7) 0.7322(12) 0.043(4) Uiso 0.281(7) 1 d PGDU 2
H53A H 0.5000 0.9279 0.7500 0.052 Uiso 0.562(14) 2 d SPR 2
C54 C 0.5002(3) 0.8294(12) 0.9534(11) 0.054(5) Uiso 0.281(7) 1 d PDU 2
H54D H 0.4998 0.7813 1.0138 0.081 Uiso 0.281(7) 1 d PR 2
H54A H 0.5160 0.8663 0.9778 0.081 Uiso 0.281(7) 1 d PR 2
H54B H 0.4850 0.8692 0.9474 0.081 Uiso 0.281(7) 1 d PR 2

loop_
_atom_site_aniso_label
_atom_site_aniso_U_11
_atom_site_aniso_U_22
_atom_site_aniso_U_33
_atom_site_aniso_U_23
_atom_site_aniso_U_13
_atom_site_aniso_U_12
Ni1 0.0227(3) 0.0194(3) 0.0159(3) -0.0018(2) 0.00485(19) -0.00085(19)
Cl1 0.0325(5) 0.0277(5) 0.0162(5) 0.0012(4) 0.0077(4) -0.0009(4)
N1 0.0196(15) 0.0171(17) 0.0160(16) -0.0005(13) 0.0018(12) -0.0016(12)
N2 0.0224(15) 0.0177(17) 0.0156(16) -0.0020(13) 0.0015(13) -0.0025(12)
N3 0.0265(16) 0.0191(18) 0.0207(17) -0.0022(14) 0.0021(13) -0.0005(13)
O1 0.0275(14) 0.0244(15) 0.0255(15) 0.0039(12) 0.0011(11) 0.0024(11)
O2 0.0219(13) 0.0271(15) 0.0206(14) -0.0027(11) 0.0080(10) 0.0007(11)
S3 0.0199(4) 0.0187(5) 0.0191(5) -0.0007(4) 0.0038(3) -0.0004(3)
C1 0.0207(18) 0.018(2) 0.024(2) -0.0019(16) 0.0058(15) -0.0013(14)
C2 0.0218(18) 0.022(2) 0.022(2) -0.0021(16) 0.0046(15) 0.0011(15)
C3 0.0246(19) 0.020(2) 0.032(2) 0.0009(17) 0.0092(17) -0.0019(15)
C4 0.0248(19) 0.024(2) 0.034(2) -0.0067(18) 0.0151(17) -0.0071(16)
C5 0.0235(19) 0.032(2) 0.026(2) -0.0076(18) 0.0040(16) -0.0074(16)
C6 0.0228(18) 0.029(2) 0.020(2) -0.0018(17) 0.0057(15) -0.0014(16)
C7 0.032(2) 0.017(2) 0.029(2) 0.0061(17) -0.0013(17) 0.0017(16)
C8 0.038(2) 0.026(2) 0.047(3) -0.009(2) 0.015(2) -0.0118(19)
C9 0.033(2) 0.034(3) 0.026(2) -0.0006(19) -0.0049(18) -0.0042(18)
C10 0.0253(18) 0.0120(19) 0.0163(19) 0.0004(15) 0.0068(15) -0.0007(14)
C11 0.0254(19) 0.021(2) 0.022(2) -0.0016(16) 0.0020(15) 0.0019(15)
C12 0.035(2) 0.023(2) 0.0150(19) 0.0007(16) 0.0058(16) 0.0016(16)
C13 0.034(2) 0.027(2) 0.023(2) -0.0013(17) 0.0158(17) -0.0004(17)
C14 0.0259(19) 0.029(2) 0.026(2) -0.0007(18) 0.0112(16) -0.0003(16)
C15 0.0254(18) 0.0153(19) 0.0165(19) -0.0005(15) 0.0041(15) -0.0001(14)
C16 0.0192(17) 0.016(2) 0.026(2) -0.0020(16) 0.0043(15) -0.0002(14)
C17 0.0169(17) 0.031(2) 0.0159(19) -0.0049(16) 0.0038(14) -0.0009(15)
C18 0.0258(19) 0.030(2) 0.021(2) -0.0067(17) 0.0082(16) -0.0075(16)
C19 0.026(2) 0.043(3) 0.025(2) -0.013(2) 0.0057(17) -0.0099(18)
C20 0.023(2) 0.054(3) 0.017(2) -0.006(2) 0.0025(16) -0.0032(19)
C21 0.030(2) 0.038(3) 0.024(2) 0.0014(19) 0.0017(17) 0.0063(18)
C22 0.0258(19) 0.032(2) 0.019(2) -0.0010(17) 0.0025(16) 0.0001(17)
C23 0.032(2) 0.027(2) 0.029(2) -0.0069(19) 0.0019(18) -0.0047(17)
C24 0.055(3) 0.046(3) 0.060(3) 0.010(3) 0.018(3) -0.012(2)
C25 0.054(3) 0.033(3) 0.050(3) -0.010(2) 0.011(2) 0.003(2)
C26 0.041(2) 0.026(2) 0.023(2) 0.0019(18) -0.0074(18) -0.0014(18)
C27 0.096(4) 0.034(3) 0.040(3) -0.008(2) 0.020(3) -0.004(3)
C28 0.061(3) 0.027(3) 0.044(3) 0.005(2) 0.013(2) -0.004(2)
C29 0.036(2) 0.022(2) 0.026(2) 0.0006(18) 0.0066(17) -0.0016(17)
C30 0.045(3) 0.024(2) 0.035(3) 0.008(2) 0.000(2) -0.0021(19)
C31 0.043(3) 0.022(2) 0.050(3) -0.008(2) -0.009(2) 0.0034(19)
C32 0.037(2) 0.030(3) 0.042(3) -0.012(2) 0.005(2) 0.0084(19)
C33 0.029(2) 0.030(2) 0.026(2) -0.0081(18) 0.0041(17) 0.0004(17)
C34 0.040(3) 0.078(4) 0.078(4) 0.026(3) 0.022(3) 0.012(3)
C35 0.028(2) 0.047(3) 0.033(2) 0.008(2) 0.0039(18) 0.0058(19)
C36 0.032(2) 0.058(3) 0.044(3) -0.004(2) 0.006(2) 0.005(2)
C37 0.049(3) 0.092(5) 0.041(3) 0.018(3) 0.009(2) 0.000(3)
C38 0.056(3) 0.078(5) 0.061(4) 0.027(4) 0.003(3) -0.002(3)
C39 0.063(4) 0.037(3) 0.086(5) 0.012(3) -0.032(3) -0.003(3)
C40 0.048(3) 0.052(3) 0.043(3) -0.007(3) -0.010(2) 0.021(2)

loop_
_atom_type_symbol
_atom_type_description
_atom_type_scat_dispersion_real
_atom_type_scat_dispersion_imag
_atom_type_scat_source
C C 0.0033 0.0016 'International Tables Vol C Tables 4.2.6.8 and 6.1.1.4'
H H 0.0000 0.0000 'International Tables Vol C Tables 4.2.6.8 and 6.1.1.4'
N N 0.0061 0.0033 'International Tables Vol C Tables 4.2.6.8 and 6.1.1.4'
O O 0.0106 0.0060 'International Tables Vol C Tables 4.2.6.8 and 6.1.1.4'
Cl Cl 0.1484 0.1585 'International Tables Vol C Tables 4.2.6.8 and 6.1.1.4'
S S 0.1246 0.1234 'International Tables Vol C Tables 4.2.6.8 and 6.1.1.4'
Ni Ni 0.3393 1.1124 'International Tables Vol C Tables 4.2.6.8 and 6.1.1.4'

loop_
_geom_angle_atom_site_label_1
_geom_angle_atom_site_label_2
_geom_angle_atom_site_label_3
_geom_angle
_geom_angle_site_symmetry_1
_geom_angle_site_symmetry_3
N1 Ni1 N3 101.73(12) . .
N1 Ni1 N2 89.55(12) . .
N3 Ni1 N2 105.87(12) . .
N1 Ni1 Cl1 150.65(9) . .
N3 Ni1 Cl1 101.29(9) . .
N2 Ni1 Cl1 101.38(9) . .
N1 Ni1 O2 65.49(10) . .
N3 Ni1 O2 87.70(11) . .
N2 Ni1 O2 153.84(10) . .
Cl1 Ni1 O2 97.60(7) . .
C10 N1 S3 124.2(2) . .
C10 N1 Ni1 131.8(2) . .
S3 N1 Ni1 102.16(15) . .
C16 N2 C17 114.7(3) . .
C16 N2 Ni1 124.2(2) . .
C17 N2 Ni1 121.1(2) . .
C29 N3 C33 118.2(3) . .
C29 N3 Ni1 121.5(3) . .
C33 N3 Ni1 120.4(3) . .
S3 O2 Ni1 90.76(12) . .
O1 S3 O2 116.69(16) . .
O1 S3 N1 112.17(15) . .
O2 S3 N1 100.70(15) . .
O1 S3 C1 109.17(17) . .
O2 S3 C1 107.87(16) . .
N1 S3 C1 109.86(16) . .
C6 C1 C2 120.7(3) . .
C6 C1 S3 121.5(3) . .
C2 C1 S3 117.7(3) . .
C3 C2 C1 117.8(3) . .
C3 C2 C7 117.7(3) . .
C1 C2 C7 124.5(3) . .
C2 C3 C4 122.8(4) . .
C2 C3 H3 118.6 . .
C4 C3 H3 118.6 . .
C5 C4 C3 118.0(4) . .
C5 C4 C8 121.3(4) . .
C3 C4 C8 120.7(4) . .
C4 C5 C6 123.0(4) . .
C4 C5 H5 118.5 . .
C6 C5 H5 118.5 . .
C5 C6 C1 117.7(4) . .
C5 C6 C9 116.5(3) . .
C1 C6 C9 125.8(3) . .
C2 C7 H7A 109.5 . .
C2 C7 H7B 109.5 . .
H7A C7 H7B 109.5 . .
C2 C7 H7C 109.5 . .
H7A C7 H7C 109.5 . .
H7B C7 H7C 109.5 . .
C4 C8 H8A 109.5 . .
C4 C8 H8B 109.5 . .
H8A C8 H8B 109.5 . .
C4 C8 H8C 109.5 . .
H8A C8 H8C 109.5 . .
H8B C8 H8C 109.5 . .
C6 C9 H9A 109.5 . .
C6 C9 H9B 109.5 . .
H9A C9 H9B 109.5 . .
C6 C9 H9C 109.5 . .
H9A C9 H9C 109.5 . .
H9B C9 H9C 109.5 . .
N1 C10 C11 123.8(3) . .
N1 C10 C15 118.3(3) . .
C11 C10 C15 117.8(3) . .
C12 C11 C10 121.1(3) . .
C12 C11 H11 119.4 . .
C10 C11 H11 119.4 . .
C11 C12 C13 120.9(4) . .
C11 C12 H12 119.6 . .
C13 C12 H12 119.6 . .
C14 C13 C12 118.7(3) . .
C14 C13 H13 120.6 . .
C12 C13 H13 120.6 . .
C13 C14 C15 122.0(4) . .
C13 C14 H14 119.0 . .
C15 C14 H14 119.0 . .
C14 C15 C10 119.4(3) . .
C14 C15 C16 115.6(3) . .
C10 C15 C16 124.9(3) . .
N2 C16 C15 128.8(3) . .
N2 C16 H16 115.6 . .
C15 C16 H16 115.6 . .
C22 C17 C18 122.5(3) . .
C22 C17 N2 118.0(3) . .
C18 C17 N2 119.5(3) . .
C19 C18 C17 117.1(4) . .
C19 C18 C23 119.8(4) . .
C17 C18 C23 122.9(3) . .
C20 C19 C18 121.4(4) . .
C20 C19 H19 119.3 . .
C18 C19 H19 119.3 . .
C21 C20 C19 120.1(4) . .
C21 C20 H20 119.9 . .
C19 C20 H20 119.9 . .
C20 C21 C22 120.9(4) . .
C20 C21 H21 119.5 . .
C22 C21 H21 119.5 . .
C17 C22 C21 117.9(4) . .
C17 C22 C26 121.6(3) . .
C21 C22 C26 120.5(4) . .
C24 C23 C18 113.2(4) . .
C24 C23 C25 110.7(4) . .
C18 C23 C25 110.2(3) . .
C24 C23 H23 107.5 . .
C18 C23 H23 107.5 . .
C25 C23 H23 107.5 . .
C23 C24 H24A 109.5 . .
C23 C24 H24B 109.5 . .
H24A C24 H24B 109.5 . .
C23 C24 H24C 109.5 . .
H24A C24 H24C 109.5 . .
H24B C24 H24C 109.5 . .
C23 C25 H25A 109.5 . .
C23 C25 H25B 109.5 . .
H25A C25 H25B 109.5 . .
C23 C25 H25C 109.5 . .
H25A C25 H25C 109.5 . .
H25B C25 H25C 109.5 . .
C27 C26 C22 110.8(4) . .
C27 C26 C28 110.7(4) . .
C22 C26 C28 113.3(3) . .
C27 C26 H26 107.3 . .
C22 C26 H26 107.3 . .
C28 C26 H26 107.3 . .
C26 C27 H27A 109.5 . .
C26 C27 H27B 109.5 . .
H27A C27 H27B 109.5 . .
C26 C27 H27C 109.5 . .
H27A C27 H27C 109.5 . .
H27B C27 H27C 109.5 . .
C26 C28 H28A 109.5 . .
C26 C28 H28B 109.5 . .
H28A C28 H28B 109.5 . .
C26 C28 H28C 109.5 . .
H28A C28 H28C 109.5 . .
H28B C28 H28C 109.5 . .
N3 C29 C30 122.2(4) . .
N3 C29 H29 118.9 . .
C30 C29 H29 118.9 . .
C29 C30 C31 119.3(4) . .
C29 C30 H30 120.3 . .
C31 C30 H30 120.3 . .
C32 C31 C30 118.8(4) . .
C32 C31 H31 120.6 . .
C30 C31 H31 120.6 . .
C31 C32 C33 119.0(4) . .
C31 C32 H32 120.5 . .
C33 C32 H32 120.5 . .
N3 C33 C32 122.5(4) . .
N3 C33 H33 118.8 . .
C32 C33 H33 118.8 . .
C35 C34 H34A 109.5 . .
C35 C34 H34B 109.5 . .
H34A C34 H34B 109.5 . .
C35 C34 H34C 109.5 . .
H34A C34 H34C 109.5 . .
H34B C34 H34C 109.5 . .
C40 C35 C36 117.6(5) . .
C40 C35 C34 122.0(5) . .
C36 C35 C34 120.3(5) . .
C37 C36 C35 121.8(5) . .
C37 C36 H36 119.1 . .
C35 C36 H36 119.1 . .
C38 C37 C36 120.0(6) . .
C38 C37 H37 120.0 . .
C36 C37 H37 120.0 . .
C37 C38 C39 121.4(6) . .
C37 C38 H38 119.3 . .
C39 C38 H38 119.3 . .
C38 C39 C40 117.9(5) . .
C38 C39 H39 121.0 . .
C40 C39 H39 121.0 . .
C35 C40 C39 121.2(5) . .
C35 C40 H40 119.4 . .
C39 C40 H40 119.4 . .
C41 C41 C46 128.6(12) 2_656 2_656
C41 C41 C42 146.4(4) 2_656 .
C46 C41 C42 17.8(10) 2_656 .
C41 C41 C46 26.4(4) 2_656 .
C46 C41 C46 102.2(10) 2_656 .
C42 C41 C46 120.0 . .
C41 C41 C47 93.4(7) 2_656 .
C46 C41 C47 138.0(14) 2_656 .
C42 C41 C47 120.2(7) . .
C46 C41 C47 119.8(7) . .
C41 C41 C47 60.6(8) 2_656 2_656
C46 C41 C47 171(2) 2_656 2_656
C42 C41 C47 153.0(11) . 2_656
C46 C41 C47 87.0(11) . 2_656
C47 C41 C47 32.7(13) . 2_656
C41 C41 H53A 71.2 2_656 .
C46 C41 H53A 160.1 2_656 .
C42 C41 H53A 142.4 . .
C46 C41 H53A 97.6 . .
C47 C41 H53A 22.2 . .
C47 C41 H53A 10.6 2_656 .
C46 C42 C45 77.8(10) 2_656 2_656
C46 C42 C43 99.2(3) 2_656 .
C45 C42 C43 21.5(8) 2_656 .
C46 C42 C41 20.8(4) 2_656 .
C45 C42 C41 98.6(8) 2_656 .
C43 C42 C41 120.0 . .
C46 C42 H42A 139.1 2_656 .
C45 C42 H42A 143.0 2_656 .
C43 C42 H42A 121.7 . .
C41 C42 H42A 118.3 . .
C46 C42 H54D 173.9 2_656 .
C45 C42 H54D 106.3 2_656 .
C43 C42 H54D 84.8 . .
C41 C42 H54D 154.5 . .
H42A C42 H54D 37.4 . .
C46 C42 H54A 110.6 2_656 .
C45 C42 H54A 142.7 2_656 .
C43 C42 H54A 131.3 . .
C41 C42 H54A 93.2 . .
H42A C42 H54A 43.6 . .
H54D C42 H54A 63.4 . .
C46 C42 H54B 112.9 2_656 .
C45 C42 H54B 150.2 2_656 .
C43 C42 H54B 137.8 . .
C41 C42 H54B 95.0 . .
H42A C42 H54B 33.0 . .
H54D C42 H54B 65.9 . .
H54A C42 H54B 61.9 . .
C45 C43 C44 43.8(7) 2_656 .
C45 C43 C42 76.5(7) 2_656 .
C44 C43 C42 120.0 . .
C45 C43 C46 52.3(6) 2_656 2_656
C44 C43 C46 95.8(6) . 2_656
C42 C43 C46 24.2(6) . 2_656
C45 C43 C44 37.8(10) 2_656 2_656
C44 C43 C44 6.1(5) . 2_656
C42 C43 C44 114.1(3) . 2_656
C46 C43 C44 90.0(7) 2_656 2_656
C45 C43 H43A 165.2 2_656 .
C44 C43 H43A 122.6 . .
C42 C43 H43A 117.4 . .
C46 C43 H43A 141.5 2_656 .
C44 C43 H43A 128.4 2_656 .
C45 C43 H49A 87.3 2_656 .
C44 C43 H49A 43.5 . .
C42 C43 H49A 162.9 . .
C46 C43 H49A 139.1 2_656 .
C44 C43 H49A 49.5 2_656 .
H43A C43 H49A 79.3 . .
C44 C44 C45 133.3(14) 2_656 2_656
C44 C44 C43 152.4(15) 2_656 .
C45 C44 C43 19.3(8) 2_656 .
C44 C44 C45 34.4(10) 2_656 .
C45 C44 C45 100.9(8) 2_656 .
C43 C44 C45 120.0 . .
C44 C44 C43 21.5(12) 2_656 2_656
C45 C44 C43 113.8(5) 2_656 2_656
C43 C44 C43 133.0(3) . 2_656
C45 C44 C43 13.1(3) . 2_656
C44 C44 H44A 90.5 2_656 .
C45 C44 H44A 135.7 2_656 .
C43 C44 H44A 116.4 . .
C45 C44 H44A 123.4 . .
C43 C44 H44A 110.5 2_656 .
C44 C44 H49A 174.4 2_656 .
C45 C44 H49A 46.0 2_656 .
C43 C44 H49A 26.7 . .
C45 C44 H49A 146.5 . .
C43 C44 H49A 159.6 2_656 .
H44A C44 H49A 89.7 . .
C44 C44 H50A 29.9 2_656 .
C45 C44 H50A 163.0 2_656 .
C43 C44 H50A 174.9 . .
C45 C44 H50A 63.4 . .
C43 C44 H50A 50.3 2_656 .
H44A C44 H50A 60.6 . .
H49A C44 H50A 150.1 . .
C43 C45 C44 116.9(8) 2_656 2_656
C43 C45 C42 82.0(12) 2_656 2_656
C44 C45 C42 160.1(16) 2_656 2_656
C43 C45 C44 129.1(8) 2_656 .
C44 C45 C44 12.3(11) 2_656 .
C42 C45 C44 148.6(7) 2_656 .
C43 C45 C46 110.6(7) 2_656 .
C44 C45 C46 131.8(11) 2_656 .
C42 C45 C46 28.6(7) 2_656 .
C44 C45 C46 120.0 . .
C43 C45 C45 162(2) 2_656 2_656
C44 C45 C45 45.5(10) 2_656 2_656
C42 C45 C45 115.0(7) 2_656 2_656
C44 C45 C45 33.6 . 2_656
C46 C45 C45 86.4 . 2_656
C43 C45 H45A 12.6 2_656 .
C44 C45 H45A 105.6 2_656 .
C42 C45 H45A 93.9 2_656 .
C44 C45 H45A 117.5 . .
C46 C45 H45A 122.5 . .
C45 C45 H45A 151.1 2_656 .
C43 C45 H50A 70.1 2_656 .
C44 C45 H50A 47.0 2_656 .
C42 C45 H50A 152.0 2_656 .
C44 C45 H50A 59.1 . .
C46 C45 H50A 176.1 . .
C45 C45 H50A 92.5 2_656 .
H45A C45 H50A 58.5 . .
C42 C46 C41 141.3(15) 2_656 2_656
C42 C46 C45 73.6(3) 2_656 .
C41 C46 C45 145.0(11) 2_656 .
C42 C46 C41 166.3(7) 2_656 .
C41 C46 C41 25.0(11) 2_656 .
C45 C46 C41 120.0 . .
C42 C46 C43 56.6(6) 2_656 2_656
C41 C46 C43 161.8(16) 2_656 2_656
C45 C46 C43 17.0(7) . 2_656
C41 C46 C43 136.9(7) . 2_656
C42 C46 C46 167.0(9) 2_656 2_656
C41 C46 C46 51.4(11) 2_656 2_656
C45 C46 C46 93.6 . 2_656
C41 C46 C46 26.4 . 2_656
C43 C46 C46 110.5(7) 2_656 2_656
C42 C46 H46A 44.9 2_656 .
C41 C46 H46A 96.6 2_656 .
C45 C46 H46A 118.4 . .
C41 C46 H46A 121.6 . .
C43 C46 H46A 101.5 2_656 .
C46 C46 H46A 148.0 2_656 .
C47 C47 C41 86.6(7) 2_656 .
C47 C47 C41 60.6(8) 2_656 2_656
C41 C47 C41 26.0(7) . 2_656
C47 C47 H47A 163.3 2_656 .
C41 C47 H47A 110.1 . .
C41 C47 H47A 136.1 2_656 .
C47 C47 H47B 63.2 2_656 .
C41 C47 H47B 107.7 . .
C41 C47 H47B 94.5 2_656 .
H47A C47 H47B 109.5 . .
C47 C47 H47C 62.7 2_656 .
C41 C47 H47C 110.5 . .
C41 C47 H47C 95.4 2_656 .
H47A C47 H47C 109.5 . .
H47B C47 H47C 109.5 . .
C47 C47 H53A 39.8 2_656 .
C41 C47 H53A 46.8 . .
C41 C47 H53A 20.8 2_656 .
H47A C47 H53A 156.9 . .
H47B C47 H53A 82.5 . .
H47C C47 H53A 83.5 . .
C52 C48 C53 86.4(3) 2_656 2_656
C52 C48 C51 76.0(13) 2_656 2_656
C53 C48 C51 162.3(15) 2_656 2_656
C52 C48 C49 139.6(9) 2_656 .
C53 C48 C49 133.9(11) 2_656 .
C51 C48 C49 63.6(6) 2_656 .
C52 C48 C53 100.4(9) 2_656 .
C53 C48 C53 14.0(11) 2_656 .
C51 C48 C53 176.3(8) 2_656 .
C49 C48 C53 120.0 . .
C52 C48 C54 18.6(9) 2_656 .
C53 C48 C54 105.0(10) 2_656 .
C51 C48 C54 57.5(9) 2_656 .
C49 C48 C54 121.1(7) . .
C53 C48 C54 118.9(7) . .
C52 C48 C48 143.0(8) 2_656 2_656
C53 C48 C48 56.7(9) 2_656 2_656
C51 C48 C48 140.8(6) 2_656 2_656
C49 C48 C48 77.3(4) . 2_656
C53 C48 C48 42.8(4) . 2_656
C54 C48 C48 161.6(6) . 2_656
C52 C48 C50 127.1(15) 2_656 2_656
C53 C48 C50 146.4(15) 2_656 2_656
C51 C48 C50 51.1(5) 2_656 2_656
C49 C48 C50 12.5(11) . 2_656
C53 C48 C50 132.5(11) . 2_656
C54 C48 C50 108.6(11) . 2_656
C48 C48 C50 89.8(8) 2_656 2_656
C52 C48 C49 171.1(14) 2_656 2_656
C53 C48 C49 102.1(13) 2_656 2_656
C51 C48 C49 95.41(17) 2_656 2_656
C49 C48 C49 31.8(6) . 2_656
C53 C48 C49 88.2(6) . 2_656
C54 C48 C49 152.9(8) . 2_656
C48 C48 C49 45.4(4) 2_656 2_656
C50 C48 C49 44.3(5) 2_656 2_656
C50 C49 C49 126(3) 2_656 2_656
C50 C49 C48 131(3) 2_656 .
C49 C49 C48 102.7 2_656 .
C50 C49 C50 109(3) 2_656 .
C49 C49 C50 17.27(8) 2_656 .
C48 C49 C50 120.0 . .
C50 C49 C51 76(3) 2_656 2_656
C49 C49 C51 158.1(4) 2_656 2_656
C48 C49 C51 55.4(4) . 2_656
C50 C49 C51 175.3(5) . 2_656
C50 C49 C48 171(3) 2_656 2_656
C49 C49 C48 45.5(5) 2_656 2_656
C48 C49 C48 57.3(5) . 2_656
C50 C49 C48 62.7(5) . 2_656
C51 C49 C48 112.6(5) 2_656 2_656
C50 C49 H49A 11.3 2_656 .
C49 C49 H49A 137.3 2_656 .
C48 C49 H49A 120.0 . .
C50 C49 H49A 120.0 . .
C51 C49 H49A 64.6 2_656 .
C48 C49 H49A 177.2 2_656 .
C49 C50 C49 37(3) 2_656 .
C49 C50 C51 83(3) 2_656 .
C49 C50 C51 120.0 . .
C49 C50 C50 54(3) 2_656 2_656
C49 C50 C50 17.26(7) . 2_656
C51 C50 C50 137.3 . 2_656
C49 C50 C48 36(2) 2_656 2_656
C49 C50 C48 73.0(6) . 2_656
C51 C50 C48 47.0(7) . 2_656
C50 C50 C48 90.2(6) 2_656 2_656
C49 C50 H44A 103.6 2_656 .
C49 C50 H44A 66.8 . .
C51 C50 H44A 172.3 . .
C50 C50 H44A 49.6 2_656 .
C48 C50 H44A 139.7 2_656 .
C49 C50 H45A 121.2 2_656 .
C49 C50 H45A 157.0 . .
C51 C50 H45A 38.6 . .
C50 C50 H45A 171.8 2_656 .
C48 C50 H45A 85.2 2_656 .
H44A C50 H45A 134.1 . .
C49 C50 H50A 156.7 2_656 .
C49 C50 H50A 120.0 . .
C51 C50 H50A 120.0 . .
C50 C50 H50A 102.7 2_656 .
C48 C50 H50A 167.0 2_656 .
H44A C50 H50A 53.3 . .
H45A C50 H50A 82.0 . .
C48 C51 C54 68.4(11) 2_656 2_656
C48 C51 C50 81.9(7) 2_656 .
C54 C51 C50 150.2(10) 2_656 .
C48 C51 C52 38.1(7) 2_656 .
C54 C51 C52 30.3(10) 2_656 .
C50 C51 C52 120.0 . .
C48 C51 C49 61.0(11) 2_656 2_656
C54 C51 C49 129.4(11) 2_656 2_656
C50 C51 C49 20.8(4) . 2_656
C52 C51 C49 99.2(4) . 2_656
C48 C51 H45A 125.0 2_656 .
C54 C51 H45A 165.0 2_656 .
C50 C51 H45A 43.9 . .
C52 C51 H45A 161.7 . .
C49 C51 H45A 64.5 2_656 .
C48 C51 H46A 44.5 2_656 .
C54 C51 H46A 24.6 2_656 .
C50 C51 H46A 126.1 . .
C52 C51 H46A 7.0 . .
C49 C51 H46A 105.3 2_656 .
H45A C51 H46A 164.8 . .
C48 C51 H51A 158.1 2_656 .
C54 C51 H51A 89.7 2_656 .
C50 C51 H51A 120.0 . .
C52 C51 H51A 120.0 . .
C49 C51 H51A 140.8 2_656 .
H45A C51 H51A 76.7 . .
H46A C51 H51A 113.8 . .
C54 C52 C48 138(3) 2_656 2_656
C54 C52 C51 73(2) 2_656 .
C48 C52 C51 65.8(10) 2_656 .
C54 C52 C53 167(2) 2_656 .
C48 C52 C53 54.2(10) 2_656 .
C51 C52 C53 120.0 . .
C54 C52 C53 171(3) 2_656 2_656
C48 C52 C53 50.3(12) 2_656 2_656
C51 C52 C53 116.15(19) . 2_656
C53 C52 C53 4.0(5) . 2_656
C54 C52 H46A 52.7 2_656 .
C48 C52 H46A 155.8 2_656 .
C51 C52 H46A 115.8 . .
C53 C52 H46A 118.0 . .
C53 C52 H46A 121.9 2_656 .
C54 C52 H52A 47.5 2_656 .
C48 C52 H52A 174.0 2_656 .
C51 C52 H52A 120.0 . .
C53 C52 H52A 120.0 . .
C53 C52 H52A 123.8 2_656 .
H46A C52 H52A 25.4 . .
C53 C53 C48 123.0(11) 2_656 2_656
C53 C53 C52 162.1(18) 2_656 .
C48 C53 C52 39.4(9) 2_656 .
C53 C53 C48 42.9(5) 2_656 .
C48 C53 C48 80.6(9) 2_656 .
C52 C53 C48 120.0 . .
C53 C53 C52 13.9(15) 2_656 2_656
C48 C53 C52 109.9(8) 2_656 2_656
C52 C53 C52 149.30(18) . 2_656
C48 C53 C52 29.33(17) . 2_656
C53 C53 H46A 168.6 2_656 .
C48 C53 H46A 45.6 2_656 .
C52 C53 H46A 6.8 . .
C48 C53 H46A 125.9 . .
C52 C53 H46A 155.2 2_656 .
C53 C53 H53A 77.8 2_656 .
C48 C53 H53A 158.7 2_656 .
C52 C53 H53A 119.4 . .
C48 C53 H53A 120.6 . .
C52 C53 H53A 91.3 2_656 .
H46A C53 H53A 113.4 . .
C52 C54 C51 77.1(13) 2_656 2_656
C52 C54 C48 23.1(8) 2_656 .
C51 C54 C48 54.1(9) 2_656 .
C52 C54 H42A 132.0 2_656 .
C51 C54 H42A 98.8 2_656 .
C48 C54 H42A 130.3 . .
C52 C54 H54D 139.0 2_656 .
C51 C54 H54D 62.0 2_656 .
C48 C54 H54D 116.1 . .
H42A C54 H54D 57.3 . .
C52 C54 H54A 95.7 2_656 .
C51 C54 H54A 124.7 2_656 .
C48 C54 H54A 106.0 . .
H42A C54 H54A 122.9 . .
H54D C54 H54A 109.5 . .
C52 C54 H54B 90.9 2_656 .
C51 C54 H54B 125.2 2_656 .
C48 C54 H54B 106.1 . .
H42A C54 H54B 52.2 . .
H54D C54 H54B 109.4 . .
H54A C54 H54B 109.5 . .

loop_
_geom_bond_atom_site_label_1
_geom_bond_atom_site_label_2
_geom_bond_distance
_geom_bond_site_symmetry_2
Ni1 N1 1.975(3) .
Ni1 N3 2.018(3) .
Ni1 N2 2.028(3) .
Ni1 Cl1 2.2465(14) .
Ni1 O2 2.375(3) .
N1 C10 1.378(4) .
N1 S3 1.621(3) .
N2 C16 1.294(5) .
N2 C17 1.459(4) .
N3 C29 1.342(5) .
N3 C33 1.345(5) .
O1 S3 1.438(3) .
O2 S3 1.463(3) .
S3 C1 1.781(4) .
C1 C6 1.414(5) .
C1 C2 1.424(5) .
C2 C3 1.386(5) .
C2 C7 1.512(5) .
C3 C4 1.390(5) .
C3 H3 0.9500 .
C4 C5 1.379(6) .
C4 C8 1.514(5) .
C5 C6 1.393(5) .
C5 H5 0.9500 .
C6 C9 1.514(5) .
C7 H7A 0.9800 .
C7 H7B 0.9800 .
C7 H7C 0.9800 .
C8 H8A 0.9800 .
C8 H8B 0.9800 .
C8 H8C 0.9800 .
C9 H9A 0.9800 .
C9 H9B 0.9800 .
C9 H9C 0.9800 .
C10 C11 1.408(5) .
C10 C15 1.415(5) .
C11 C12 1.386(5) .
C11 H11 0.9500 .
C12 C13 1.390(5) .
C12 H12 0.9500 .
C13 C14 1.374(5) .
C13 H13 0.9500 .
C14 C15 1.405(5) .
C14 H14 0.9500 .
C15 C16 1.448(5) .
C16 H16 0.9500 .
C17 C22 1.393(5) .
C17 C18 1.402(5) .
C18 C19 1.401(5) .
C18 C23 1.527(6) .
C19 C20 1.381(6) .
C19 H19 0.9500 .
C20 C21 1.377(6) .
C20 H20 0.9500 .
C21 C22 1.402(5) .
C21 H21 0.9500 .
C22 C26 1.524(5) .
C23 C24 1.522(6) .
C23 C25 1.536(6) .
C23 H23 1.0000 .
C24 H24A 0.9800 .
C24 H24B 0.9800 .
C24 H24C 0.9800 .
C25 H25A 0.9800 .
C25 H25B 0.9800 .
C25 H25C 0.9800 .
C26 C27 1.517(6) .
C26 C28 1.525(6) .
C26 H26 1.0000 .
C27 H27A 0.9800 .
C27 H27B 0.9800 .
C27 H27C 0.9800 .
C28 H28A 0.9800 .
C28 H28B 0.9800 .
C28 H28C 0.9800 .
C29 C30 1.376(6) .
C29 H29 0.9500 .
C30 C31 1.385(6) .
C30 H30 0.9500 .
C31 C32 1.372(6) .
C31 H31 0.9500 .
C32 C33 1.383(6) .
C32 H32 0.9500 .
C33 H33 0.9500 .
C34 C35 1.491(6) .
C34 H34A 0.9800 .
C34 H34B 0.9800 .
C34 H34C 0.9800 .
C35 C40 1.375(7) .
C35 C36 1.393(6) .
C36 C37 1.360(7) .
C36 H36 0.9500 .
C37 C38 1.347(8) .
C37 H37 0.9500 .
C38 C39 1.384(9) .
C38 H38 0.9500 .
C39 C40 1.409(8) .
C39 H39 0.9500 .
C40 H40 0.9500 .
C41 C41 0.75(2) 2_656
C41 C46 0.791(11) 2_656
C41 C42 1.3900 .
C41 C46 1.3900 .
C41 C47 1.493(9) .
C41 C47 1.711(15) 2_656
C41 H53A 1.1667 .
C42 C46 0.681(17) 2_656
C42 C45 1.364(9) 2_656
C42 C43 1.3900 .
C42 H42A 0.9806 .
C42 H54D 1.4035 .
C42 H54A 1.5668 .
C42 H54B 1.4774 .
C43 C45 0.514(19) 2_656
C43 C44 1.3900 .
C43 C46 1.643(6) 2_656
C43 C44 1.76(3) 2_656
C43 H43A 0.9798 .
C43 H49A 0.6640 .
C44 C44 0.41(3) 2_656
C44 C45 1.079(14) 2_656
C44 C45 1.3900 .
C44 C43 1.76(2) 2_656
C44 H44A 0.9609 .
C44 H49A 1.0167 .
C44 H50A 1.4135 .
C45 C43 0.51(2) 2_656
C45 C44 1.08(2) 2_656
C45 C42 1.364(7) 2_656
C45 C46 1.3900 .
C45 C45 1.91(2) 2_656
C45 H45A 0.9401 .
C45 H50A 1.4733 .
C46 C42 0.681(17) 2_656
C46 C41 0.791(17) 2_656
C46 C43 1.643(8) 2_656
C46 C46 1.739(18) 2_656
C46 H46A 0.9409 .
C47 C47 0.93(4) 2_656
C47 C41 1.711(15) 2_656
C47 H47A 0.9599 .
C47 H47B 0.9604 .
C47 H47C 0.9600 .
C47 H53A 0.6035 .
C48 C52 0.885(18) 2_656
C48 C53 1.129(14) 2_656
C48 C51 1.307(18) 2_656
C48 C49 1.3900 .
C48 C53 1.3900 .
C48 C54 1.500(9) .
C48 C48 1.64(2) 2_656
C48 C50 1.7682 2_656
C48 C49 1.90(2) 2_656
C49 C50 0.51(2) 2_656
C49 C49 1.03(3) 2_656
C49 C50 1.3900 .
C49 C51 1.42(2) 2_656
C49 C48 1.902(16) 2_656
C49 H49A 0.9601 .
C50 C49 0.510(17) 2_656
C50 C51 1.3900 .
C50 C50 1.63(3) 2_656
C50 C48 1.768(13) 2_656
C50 H44A 1.5720 .
C50 H45A 0.9725 .
C50 H50A 0.9601 .
C51 C48 1.307(18) 2_656
C51 C54 1.36(3) 2_656
C51 C52 1.3900 .
C51 C49 1.42(3) 2_656
C51 H45A 0.8738 .
C51 H46A 1.4885 .
C51 H51A 0.9600 .
C52 C54 0.72(2) 2_656
C52 C48 0.885(17) 2_656
C52 C53 1.3900 .
C52 C53 1.78(2) 2_656
C52 H46A 0.2012 .
C52 H52A 0.9600 .
C53 C53 0.40(3) 2_656
C53 C48 1.129(16) 2_656
C53 C52 1.78(2) 2_656
C53 H46A 1.4950 .
C53 H53A 0.9526 .
C54 C52 0.72(2) 2_656
C54 C51 1.361(16) 2_656
C54 H42A 0.2154 .
C54 H54D 0.9600 .
C54 H54A 0.9598 .
C54 H54B 0.9603 .

loop_
_geom_torsion_atom_site_label_1
_geom_torsion_atom_site_label_2
_geom_torsion_atom_site_label_3
_geom_torsion_atom_site_label_4
_geom_torsion
_geom_torsion_site_symmetry_1
_geom_torsion_site_symmetry_4
N3 Ni1 N1 C10 -88.7(3) . .
N2 Ni1 N1 C10 17.4(3) . .
Cl1 Ni1 N1 C10 130.3(3) . .
O2 Ni1 N1 C10 -170.7(3) . .
N3 Ni1 N1 S3 75.92(16) . .
N2 Ni1 N1 S3 -177.96(15) . .
Cl1 Ni1 N1 S3 -65.1(2) . .
O2 Ni1 N1 S3 -6.04(11) . .
N1 Ni1 N2 C16 -11.3(3) . .
N3 Ni1 N2 C16 90.7(3) . .
Cl1 Ni1 N2 C16 -163.9(3) . .
O2 Ni1 N2 C16 -28.2(4) . .
N1 Ni1 N2 C17 166.0(3) . .
N3 Ni1 N2 C17 -91.9(3) . .
Cl1 Ni1 N2 C17 13.4(3) . .
O2 Ni1 N2 C17 149.1(2) . .
N1 Ni1 N3 C29 44.9(3) . .
N2 Ni1 N3 C29 -48.0(3) . .
Cl1 Ni1 N3 C29 -153.4(3) . .
O2 Ni1 N3 C29 109.3(3) . .
N1 Ni1 N3 C33 -134.1(3) . .
N2 Ni1 N3 C33 133.0(3) . .
Cl1 Ni1 N3 C33 27.5(3) . .
O2 Ni1 N3 C33 -69.7(3) . .
N1 Ni1 O2 S3 6.55(12) . .
N3 Ni1 O2 S3 -97.46(14) . .
N2 Ni1 O2 S3 25.1(3) . .
Cl1 Ni1 O2 S3 161.45(10) . .
Ni1 O2 S3 O1 114.27(14) . .
Ni1 O2 S3 N1 -7.39(14) . .
Ni1 O2 S3 C1 -122.48(14) . .
C10 N1 S3 O1 50.5(3) . .
Ni1 N1 S3 O1 -115.69(16) . .
C10 N1 S3 O2 175.3(3) . .
Ni1 N1 S3 O2 9.10(17) . .
C10 N1 S3 C1 -71.1(3) . .
Ni1 N1 S3 C1 122.69(16) . .
O1 S3 C1 C6 6.0(3) . .
O2 S3 C1 C6 -121.8(3) . .
N1 S3 C1 C6 129.4(3) . .
O1 S3 C1 C2 -178.6(3) . .
O2 S3 C1 C2 53.7(3) . .
N1 S3 C1 C2 -55.2(3) . .
C6 C1 C2 C3 2.2(5) . .
S3 C1 C2 C3 -173.2(3) . .
C6 C1 C2 C7 -177.8(3) . .
S3 C1 C2 C7 6.7(5) . .
C1 C2 C3 C4 -0.3(5) . .
C7 C2 C3 C4 179.7(3) . .
C2 C3 C4 C5 -1.5(6) . .
C2 C3 C4 C8 177.2(3) . .
C3 C4 C5 C6 1.3(6) . .
C8 C4 C5 C6 -177.3(4) . .
C4 C5 C6 C1 0.6(6) . .
C4 C5 C6 C9 178.5(4) . .
C2 C1 C6 C5 -2.4(5) . .
S3 C1 C6 C5 172.9(3) . .
C2 C1 C6 C9 179.9(4) . .
S3 C1 C6 C9 -4.8(5) . .
S3 N1 C10 C11 7.0(5) . .
Ni1 N1 C10 C11 168.7(3) . .
S3 N1 C10 C15 -174.5(3) . .
Ni1 N1 C10 C15 -12.7(5) . .
N1 C10 C11 C12 -179.0(3) . .
C15 C10 C11 C12 2.5(5) . .
C10 C11 C12 C13 -1.5(6) . .
C11 C12 C13 C14 -0.9(6) . .
C12 C13 C14 C15 2.3(6) . .
C13 C14 C15 C10 -1.3(6) . .
C13 C14 C15 C16 -178.3(4) . .
N1 C10 C15 C14 -179.7(3) . .
C11 C10 C15 C14 -1.1(5) . .
N1 C10 C15 C16 -3.0(5) . .
C11 C10 C15 C16 175.6(3) . .
C17 N2 C16 C15 -175.1(4) . .
Ni1 N2 C16 C15 2.4(5) . .
C14 C15 C16 N2 -175.1(4) . .
C10 C15 C16 N2 8.1(6) . .
C16 N2 C17 C22 93.7(4) . .
Ni1 N2 C17 C22 -83.9(4) . .
C16 N2 C17 C18 -86.6(4) . .
Ni1 N2 C17 C18 95.8(3) . .
C22 C17 C18 C19 -1.8(5) . .
N2 C17 C18 C19 178.4(3) . .
C22 C17 C18 C23 174.1(3) . .
N2 C17 C18 C23 -5.6(5) . .
C17 C18 C19 C20 0.2(6) . .
C23 C18 C19 C20 -175.9(4) . .
C18 C19 C20 C21 1.0(6) . .
C19 C20 C21 C22 -0.7(6) . .
C18 C17 C22 C21 2.2(6) . .
N2 C17 C22 C21 -178.1(3) . .
C18 C17 C22 C26 -179.4(4) . .
N2 C17 C22 C26 0.3(5) . .
C20 C21 C22 C17 -0.9(6) . .
C20 C21 C22 C26 -179.3(4) . .
C19 C18 C23 C24 -57.1(5) . .
C17 C18 C23 C24 127.1(4) . .
C19 C18 C23 C25 67.5(5) . .
C17 C18 C23 C25 -108.4(4) . .
C17 C22 C26 C27 -98.1(4) . .
C21 C22 C26 C27 80.3(5) . .
C17 C22 C26 C28 136.9(4) . .
C21 C22 C26 C28 -44.8(5) . .
C33 N3 C29 C30 -1.5(6) . .
Ni1 N3 C29 C30 179.4(3) . .
N3 C29 C30 C31 1.8(6) . .
C29 C30 C31 C32 -0.8(6) . .
C30 C31 C32 C33 -0.4(6) . .
C29 N3 C33 C32 0.3(5) . .
Ni1 N3 C33 C32 179.3(3) . .
C31 C32 C33 N3 0.7(6) . .
C40 C35 C36 C37 1.3(7) . .
C34 C35 C36 C37 -177.5(4) . .
C35 C36 C37 C38 -0.4(8) . .
C36 C37 C38 C39 -1.4(8) . .
C37 C38 C39 C40 2.3(8) . .
C36 C35 C40 C39 -0.3(6) . .
C34 C35 C40 C39 178.5(4) . .
C38 C39 C40 C35 -1.4(7) . .
C41 C41 C42 C46 -3(2) 2_656 2_656
C46 C41 C42 C46 -5(5) . 2_656
C47 C41 C42 C46 175(5) . 2_656
C47 C41 C42 C46 177(9) 2_656 2_656
C41 C41 C42 C45 -1(4) 2_656 2_656
C46 C41 C42 C45 3(5) 2_656 2_656
C46 C41 C42 C45 -1.9(9) . 2_656
C47 C41 C42 C45 178.1(9) . 2_656
C47 C41 C42 C45 179(100) 2_656 2_656
C41 C41 C42 C43 1(4) 2_656 .
C46 C41 C42 C43 5(5) 2_656 .
C46 C41 C42 C43 0.0 . .
C47 C41 C42 C43 -180.0(3) . .
C47 C41 C42 C43 -179(100) 2_656 .
C46 C42 C43 C45 -3(2) 2_656 2_656
C41 C42 C43 C45 -5(2) . 2_656
C46 C42 C43 C44 1.7(19) 2_656 .
C45 C42 C43 C44 5(2) 2_656 .
C41 C42 C43 C44 0.0 . .
C45 C42 C43 C46 3(2) 2_656 2_656
C41 C42 C43 C46 -1.7(19) . 2_656
C46 C42 C43 C44 0(2) 2_656 2_656
C45 C42 C43 C44 3.0(16) 2_656 2_656
C41 C42 C43 C44 -2.1(12) . 2_656
C45 C43 C44 C44 -11(8) 2_656 2_656
C42 C43 C44 C44 -18(10) . 2_656
C46 C43 C44 C44 -17(10) 2_656 2_656
C42 C43 C44 C45 -7(3) . 2_656
C46 C43 C44 C45 -6(3) 2_656 2_656
C44 C43 C44 C45 11(8) 2_656 2_656
C45 C43 C44 C45 7(3) 2_656 .
C42 C43 C44 C45 0.0 . .
C46 C43 C44 C45 0.7(8) 2_656 .
C44 C43 C44 C45 18(10) 2_656 .
C45 C43 C44 C43 5(3) 2_656 2_656
C42 C43 C44 C43 -2.1(18) . 2_656
C46 C43 C44 C43 -1.4(18) 2_656 2_656
C44 C43 C44 C43 16(9) 2_656 2_656
C44 C44 C45 C43 -8(4) 2_656 2_656
C45 C44 C45 C43 -171(6) 2_656 2_656
C43 C44 C45 C43 -173(6) . 2_656
C45 C44 C45 C44 -163(9) 2_656 2_656
C43 C44 C45 C44 -165(8) . 2_656
C43 C44 C45 C44 8(4) 2_656 2_656
C44 C44 C45 C42 164(10) 2_656 2_656
C45 C44 C45 C42 1(3) 2_656 2_656
C43 C44 C45 C42 -2(3) . 2_656
C43 C44 C45 C42 171(8) 2_656 2_656
C44 C44 C45 C46 165(8) 2_656 .
C45 C44 C45 C46 2.4(11) 2_656 .
C43 C44 C45 C46 0.0 . .
C43 C44 C45 C46 173(6) 2_656 .
C44 C44 C45 C45 163(9) 2_656 2_656
C43 C44 C45 C45 -2.4(11) . 2_656
C43 C44 C45 C45 171(6) 2_656 2_656
C43 C45 C46 C42 -4(3) 2_656 2_656
C44 C45 C46 C42 -174(5) 2_656 2_656
C44 C45 C46 C42 -178(3) . 2_656
C45 C45 C46 C42 -177(4) 2_656 2_656
C43 C45 C46 C41 173(7) 2_656 2_656
C44 C45 C46 C41 3(5) 2_656 2_656
C42 C45 C46 C41 177(100) 2_656 2_656
C44 C45 C46 C41 -1(4) . 2_656
C45 C45 C46 C41 0(4) 2_656 2_656
C43 C45 C46 C41 174(5) 2_656 .
C44 C45 C46 C41 4(2) 2_656 .
C42 C45 C46 C41 178(3) 2_656 .
C44 C45 C46 C41 0.0 . .
C45 C45 C46 C41 1.3(6) 2_656 .
C44 C45 C46 C43 -170(7) 2_656 2_656
C42 C45 C46 C43 4(3) 2_656 2_656
C44 C45 C46 C43 -174(5) . 2_656
C45 C45 C46 C43 -173(5) 2_656 2_656
C43 C45 C46 C46 174(5) 2_656 2_656
C44 C45 C46 C46 3(2) 2_656 2_656
C42 C45 C46 C46 177(4) 2_656 2_656
C44 C45 C46 C46 -0.7(7) . 2_656
C45 C45 C46 C46 0.7(7) 2_656 2_656
C41 C41 C46 C42 -6(10) 2_656 2_656
C46 C41 C46 C42 171(14) 2_656 2_656
C42 C41 C46 C42 172(13) . 2_656
C47 C41 C46 C42 -8(13) . 2_656
C47 C41 C46 C42 -9(12) 2_656 2_656
C46 C41 C46 C41 177(7) 2_656 2_656
C42 C41 C46 C41 178(100) . 2_656
C47 C41 C46 C41 -2(5) . 2_656
C47 C41 C46 C41 -2(4) 2_656 2_656
C41 C41 C46 C45 -178(100) 2_656 .
C46 C41 C46 C45 -1.5(17) 2_656 .
C42 C41 C46 C45 0.0 . .
C47 C41 C46 C45 180.0(3) . .
C47 C41 C46 C45 179.4(17) 2_656 .
C41 C41 C46 C43 -176(6) 2_656 2_656
C46 C41 C46 C43 1(2) 2_656 2_656
C42 C41 C46 C43 2(2) . 2_656
C47 C41 C46 C43 -178(2) . 2_656
C47 C41 C46 C43 -178(3) 2_656 2_656
C41 C41 C46 C46 -177(7) 2_656 2_656
C42 C41 C46 C46 1.5(17) . 2_656
C47 C41 C46 C46 -179(100) . 2_656
C47 C41 C46 C46 -179(100) 2_656 2_656
C41 C41 C47 C47 -1.7(14) 2_656 2_656
C46 C41 C47 C47 -179(100) 2_656 2_656
C42 C41 C47 C47 179(3) . 2_656
C46 C41 C47 C47 -1(3) . 2_656
C46 C41 C47 C41 -177(5) 2_656 2_656
C42 C41 C47 C41 -179(100) . 2_656
C46 C41 C47 C41 1(2) . 2_656
C47 C41 C47 C41 1.7(14) 2_656 2_656
C52 C48 C49 C50 -2(10) 2_656 2_656
C53 C48 C49 C50 -177(8) 2_656 2_656
C51 C48 C49 C50 0(7) 2_656 2_656
C53 C48 C49 C50 -179(100) . 2_656
C54 C48 C49 C50 1(9) . 2_656
C48 C48 C49 C50 -178(100) 2_656 2_656
C49 C48 C49 C50 -178(100) 2_656 2_656
C52 C48 C49 C49 176(4) 2_656 2_656
C53 C48 C49 C49 2(4) 2_656 2_656
C51 C48 C49 C49 179(4) 2_656 2_656
C53 C48 C49 C49 -1(2) . 2_656
C54 C48 C49 C49 179(2) . 2_656
C48 C48 C49 C49 0(2) 2_656 2_656
C50 C48 C49 C49 178(100) 2_656 2_656
C52 C48 C49 C50 177(3) 2_656 .
C53 C48 C49 C50 2(3) 2_656 .
C51 C48 C49 C50 179(100) 2_656 .
C53 C48 C49 C50 0.0 . .
C54 C48 C49 C50 -179.9(3) . .
C48 C48 C49 C50 0.9(8) 2_656 .
C50 C48 C49 C50 179(100) 2_656 .
C49 C48 C49 C50 1(2) 2_656 .
C52 C48 C49 C51 -2(3) 2_656 2_656
C53 C48 C49 C51 -177(3) 2_656 2_656
C53 C48 C49 C51 -179(100) . 2_656
C54 C48 C49 C51 1(2) . 2_656
C48 C48 C49 C51 -178(3) 2_656 2_656
C50 C48 C49 C51 0(7) 2_656 2_656
C49 C48 C49 C51 -179(4) 2_656 2_656
C52 C48 C49 C48 176(4) 2_656 2_656
C53 C48 C49 C48 2(2) 2_656 2_656
C51 C48 C49 C48 178(3) 2_656 2_656
C53 C48 C49 C48 -0.9(8) . 2_656
C54 C48 C49 C48 179(100) . 2_656
C50 C48 C49 C48 178(100) 2_656 2_656
C49 C48 C49 C48 0(2) 2_656 2_656
C50 C49 C50 C49 177(15) 2_656 2_656
C48 C49 C50 C49 -2(8) . 2_656
C51 C49 C50 C49 6(15) 2_656 2_656
C48 C49 C50 C49 -1(8) 2_656 2_656
C50 C49 C50 C51 179(100) 2_656 .
C49 C49 C50 C51 2(8) 2_656 .
C48 C49 C50 C51 0.0 . .
C51 C49 C50 C51 8(21) 2_656 .
C48 C49 C50 C51 0.8(8) 2_656 .
C49 C49 C50 C50 -177(15) 2_656 2_656
C48 C49 C50 C50 -179(100) . 2_656
C51 C49 C50 C50 -171(100) 2_656 2_656
C48 C49 C50 C50 -178(100) 2_656 2_656
C50 C49 C50 C48 178(100) 2_656 2_656
C49 C49 C50 C48 1(8) 2_656 2_656
C48 C49 C50 C48 -0.8(8) . 2_656
C51 C49 C50 C48 7(20) 2_656 2_656
C49 C50 C51 C48 0(4) 2_656 2_656
C49 C50 C51 C48 -1.1(10) . 2_656
C50 C50 C51 C48 -1(3) 2_656 2_656
C49 C50 C51 C54 -1(6) 2_656 2_656
C49 C50 C51 C54 -3(3) . 2_656
C50 C50 C51 C54 -2(5) 2_656 2_656
C48 C50 C51 C54 -1.6(17) 2_656 2_656
C49 C50 C51 C52 1(5) 2_656 .
C49 C50 C51 C52 0.0 . .
C50 C50 C51 C52 0(3) 2_656 .
C48 C50 C51 C52 1.1(10) 2_656 .
C49 C50 C51 C49 -1(5) . 2_656
C50 C50 C51 C49 -1(2) 2_656 2_656
C48 C50 C51 C49 0(4) 2_656 2_656
C48 C51 C52 C54 -176(4) 2_656 2_656
C50 C51 C52 C54 -177(2) . 2_656
C49 C51 C52 C54 -177(3) 2_656 2_656
C54 C51 C52 C48 176(4) 2_656 2_656
C50 C51 C52 C48 -1.7(16) . 2_656
C49 C51 C52 C48 -1.3(19) 2_656 2_656
C48 C51 C52 C53 1.7(16) 2_656 .
C54 C51 C52 C53 177(2) 2_656 .
C50 C51 C52 C53 0.0 . .
C49 C51 C52 C53 0.5(17) 2_656 .
C48 C51 C52 C53 0.5(12) 2_656 2_656
C54 C51 C52 C53 176(4) 2_656 2_656
C50 C51 C52 C53 -1.2(14) . 2_656
C49 C51 C52 C53 -1(3) 2_656 2_656
C54 C52 C53 C53 153(29) 2_656 2_656
C48 C52 C53 C53 -14(17) 2_656 2_656
C51 C52 C53 C53 -16(18) . 2_656
C54 C52 C53 C48 167(12) 2_656 2_656
C51 C52 C53 C48 -2.0(19) . 2_656
C53 C52 C53 C48 14(17) 2_656 2_656
C54 C52 C53 C48 168(11) 2_656 .
C48 C52 C53 C48 2.0(19) 2_656 .
C51 C52 C53 C48 0.0 . .
C53 C52 C53 C48 16(18) 2_656 .
C54 C52 C53 C52 167(12) 2_656 2_656
C48 C52 C53 C52 0.1(13) 2_656 2_656
C51 C52 C53 C52 -2(2) . 2_656
C53 C52 C53 C52 14(17) 2_656 2_656
C52 C48 C53 C53 -5(7) 2_656 2_656
C51 C48 C53 C53 4(33) 2_656 2_656
C49 C48 C53 C53 173(8) . 2_656
C54 C48 C53 C53 -7(8) . 2_656
C48 C48 C53 C53 172(9) 2_656 2_656
C50 C48 C53 C53 173(7) 2_656 2_656
C49 C48 C53 C53 173(8) 2_656 2_656
C52 C48 C53 C48 -177(3) 2_656 2_656
C53 C48 C53 C48 -172(9) 2_656 2_656
C51 C48 C53 C48 -168(100) 2_656 2_656
C49 C48 C53 C48 1.3(12) . 2_656
C54 C48 C53 C48 -178.9(13) . 2_656
C50 C48 C53 C48 1(3) 2_656 2_656
C49 C48 C53 C48 0.9(14) 2_656 2_656
C52 C48 C53 C52 -178(2) 2_656 .
C53 C48 C53 C52 -173(8) 2_656 .
C51 C48 C53 C52 -169(100) 2_656 .
C49 C48 C53 C52 0.0 . .
C54 C48 C53 C52 179.9(3) . .
C48 C48 C53 C52 -1.3(12) 2_656 .
C50 C48 C53 C52 0(3) 2_656 .
C49 C48 C53 C52 -0.3(13) 2_656 .
C53 C48 C53 C52 5(7) 2_656 2_656
C51 C48 C53 C52 9(29) 2_656 2_656
C49 C48 C53 C52 178(2) . 2_656
C54 C48 C53 C52 -2(2) . 2_656
C48 C48 C53 C52 177(3) 2_656 2_656
C50 C48 C53 C52 178(3) 2_656 2_656
C49 C48 C53 C52 178(2) 2_656 2_656
C53 C48 C54 C52 5(5) 2_656 2_656
C51 C48 C54 C52 -173(7) 2_656 2_656
C49 C48 C54 C52 -174(6) . 2_656
C53 C48 C54 C52 6(6) . 2_656
C48 C48 C54 C52 4(4) 2_656 2_656
C50 C48 C54 C52 -173(6) 2_656 2_656
C49 C48 C54 C52 -173(7) 2_656 2_656
C52 C48 C54 C51 173(7) 2_656 2_656
C53 C48 C54 C51 177(3) 2_656 2_656
C49 C48 C54 C51 -1(2) . 2_656
C53 C48 C54 C51 179(100) . 2_656
C48 C48 C54 C51 177(4) 2_656 2_656
C50 C48 C54 C51 -0.7(9) 2_656 2_656
C49 C48 C54 C51 -0.4(17) 2_656 2_656
